data_7203751
loop_
_publ_author_name
'Paul, Barbara'
'N\"ather, Christian'
'Fromm, Katharina M.'
'Janiak, Christoph'

_publ_section_title
;
 Chiral S-1,1&#x2032;-bi-2-naphthol (S-BINOL) as a synthon for
 supramolecular hydrogen-bonded {(S-BINOLATn--)(S-BINOL)n}-strands with
 naphthyl-paneled cavities or channels for a Cd(NH3)4-fragment (n= 2)
 or [Ag(NH3)2]+(n= 1). Part 2
;
_journal_issue 51
_journal_name_full CrystEngComm
_journal_page_first 309
_journal_paper_doi 10.1039/b502202a
_journal_volume 7
_journal_year 2005
_chemical_formula_sum 'C42 H39 Ag N2 O5'
_chemical_formula_weight 759.62
_chemical_name_common
;
Diammine-silver(i)((S)-1,1'-bi-2-naphtholate(-))((S)-1,1'-bi-
2-naphthol)-ethanol
;
_chemical_name_systematic
;
Diammine-silver(I)((S)-1,1'-bi-2-naphtholate(-))((S)-1,1'-bi-2-naphthol)-
ethanol
;
_space_group_IT_number 1
_symmetry_cell_setting triclinic
_symmetry_space_group_name_Hall 'P 1'
_symmetry_space_group_name_H-M 'P 1'
_atom_sites_solution_hydrogens geom
_atom_sites_solution_primary direct
_atom_sites_solution_secondary difmap
_audit_creation_method SHELXL-97
_cell_angle_alpha 78.215(5)
_cell_angle_beta 81.104(5)
_cell_angle_gamma 89.636(5)
_cell_formula_units_Z 2
_cell_length_a 9.373(3)
_cell_length_b 10.796(3)
_cell_length_c 18.074(5)
_cell_measurement_temperature 243(2)
_cell_volume 1768.2(9)
_computing_cell_refinement 'Bruker SMART'
_computing_data_collection 'Bruker SMART'
_computing_data_reduction 'Bruker SHELXTL'
_computing_structure_refinement 'SHELXL-97 (Sheldrick, 1997)'
_computing_structure_solution 'SHELXS-97 (Sheldrick, 1990)'
_diffrn_ambient_temperature 243(2)
_diffrn_measured_fraction_theta_full 0.990
_diffrn_measured_fraction_theta_max 0.990
_diffrn_measurement_device_type 'Bruker AXS CCD diffractometer'
_diffrn_measurement_method '\w scans'
_diffrn_radiation_monochromator graphite
_diffrn_radiation_source 'fine-focus sealed tube'
_diffrn_radiation_type MoK\a
_diffrn_radiation_wavelength 0.71073
_diffrn_reflns_av_R_equivalents 0.0356
_diffrn_reflns_av_sigmaI/netI 0.1550
_diffrn_reflns_limit_h_max 11
_diffrn_reflns_limit_h_min -11
_diffrn_reflns_limit_k_max 13
_diffrn_reflns_limit_k_min -13
_diffrn_reflns_limit_l_max 23
_diffrn_reflns_limit_l_min -23
_diffrn_reflns_number 15031
_diffrn_reflns_theta_full 26.90
_diffrn_reflns_theta_max 26.90
_diffrn_reflns_theta_min 1.17
_exptl_absorpt_coefficient_mu 0.619
_exptl_absorpt_correction_T_max 0.9877
_exptl_absorpt_correction_T_min 0.7682
_exptl_absorpt_correction_type multi-scan
_exptl_absorpt_process_details SADABS
_exptl_crystal_colour colorless
_exptl_crystal_density_diffrn 1.427
_exptl_crystal_density_method 'not measured'
_exptl_crystal_description isometric
_exptl_crystal_F_000 784
_exptl_crystal_size_max 0.45
_exptl_crystal_size_mid 0.05
_exptl_crystal_size_min 0.02
_refine_diff_density_max 0.817
_refine_diff_density_min -0.952
_refine_diff_density_rms 0.097
_refine_ls_abs_structure_details 'Flack H D (1983), Acta Cryst. A39, 876-881'
_refine_ls_abs_structure_Flack 0.31(3)
_refine_ls_extinction_method none
_refine_ls_goodness_of_fit_ref 0.883
_refine_ls_hydrogen_treatment mixed
_refine_ls_matrix_type full
_refine_ls_number_parameters 918
_refine_ls_number_reflns 13383
_refine_ls_number_restraints 4
_refine_ls_restrained_S_all 0.883
_refine_ls_R_factor_all 0.1471
_refine_ls_R_factor_gt 0.0594
_refine_ls_shift/su_max 0.004
_refine_ls_shift/su_mean 0.000
_refine_ls_structure_factor_coef Fsqd
_refine_ls_weighting_details 'calc w=1/[\s^2^(Fo^2^)+(0.0508P)^2^+0.0000P] where P=(Fo^2^+2Fc^2^)/3'
_refine_ls_weighting_scheme calc
_refine_ls_wR_factor_gt 0.1082
_refine_ls_wR_factor_ref 0.1335
_reflns_number_gt 6348
_reflns_number_total 13383
_reflns_threshold_expression >2sigma(I)
_cod_data_source_file b502202a.txt
_cod_data_source_block barbgm
_cod_depositor_comments
;
The following automatic conversions were performed:
'_exptl_absorpt_correction_type' value 'Multi-scan' changed to
'multi-scan' according to
'/home/saulius/struct/CIF-dictionaries/cif_core.dic' dictionary named
'cif_core.dic' version 2.4.1 from 2010-06-29.

Automatic conversion script
Id: cif_fix_enum 1527 2010-12-29 10:47:43Z saulius 
;
_cod_original_cell_volume 1768.3(8)
_cod_original_sg_symbol_H-M P1
_cod_database_code 7203751

loop_
_symmetry_equiv_pos_as_xyz
'x, y, z'

loop_
_atom_site_label
_atom_site_type_symbol
_atom_site_fract_x
_atom_site_fract_y
_atom_site_fract_z
_atom_site_U_iso_or_equiv
_atom_site_adp_type
_atom_site_occupancy
_atom_site_symmetry_multiplicity
_atom_site_calc_flag
_atom_site_refinement_flags
_atom_site_disorder_assembly
_atom_site_disorder_group
Ag1 Ag 0.32366(6) 0.35682(6) 0.30503(5) 0.0527(3) Uani 1 1 d . . .
Ag2 Ag -0.09418(6) 0.86858(6) 0.03938(4) 0.0528(3) Uani 1 1 d . . .
N1 N 0.5374(7) 0.2938(7) 0.2723(4) 0.0440(19) Uani 1 1 d . . .
H1A H 0.5928 0.3033 0.3074 0.066 Uiso 1 1 calc R . .
H1B H 0.5760 0.3401 0.2264 0.066 Uiso 1 1 calc R . .
H1C H 0.5332 0.2117 0.2695 0.066 Uiso 1 1 calc R . .
N2 N 0.1033(7) 0.3947(6) 0.3468(4) 0.0445(19) Uani 1 1 d . . .
H2A H 0.0536 0.3210 0.3655 0.067 Uiso 1 1 calc R . .
H2B H 0.0628 0.4400 0.3082 0.067 Uiso 1 1 calc R . .
H2C H 0.1015 0.4388 0.3841 0.067 Uiso 1 1 calc R . .
N3 N -0.2901(7) 0.8298(6) -0.0023(4) 0.049(2) Uani 1 1 d . . .
H3A H -0.3421 0.9004 -0.0093 0.073 Uiso 1 1 calc R . .
H3B H -0.3424 0.7682 0.0321 0.073 Uiso 1 1 calc R . .
H3C H -0.2672 0.8046 -0.0471 0.073 Uiso 1 1 calc R . .
N4 N 0.0977(7) 0.9297(7) 0.0727(4) 0.047(2) Uani 1 1 d . . .
H4A H 0.1720 0.9323 0.0343 0.070 Uiso 1 1 calc R . .
H4B H 0.1168 0.8752 0.1145 0.070 Uiso 1 1 calc R . .
H4C H 0.0854 1.0073 0.0832 0.070 Uiso 1 1 calc R . .
O1 O 0.7529(6) 0.4970(6) 0.1777(3) 0.0389(16) Uani 1 1 d . . .
H1D H 0.787(10) 0.520(9) 0.217(5) 0.058 Uiso 1 1 d . . .
O2 O 0.4740(5) 0.6512(5) 0.0813(3) 0.0331(13) Uani 1 1 d . . .
O3 O 1.2562(7) 0.7299(6) 0.1694(4) 0.0410(18) Uani 1 1 d . . .
H3D H 1.315(11) 0.704(10) 0.150(6) 0.061 Uiso 1 1 d . . .
O4 O 0.9150(5) 0.5749(5) 0.2664(3) 0.0312(13) Uani 1 1 d . . .
O5 O 0.3567(6) 0.8126(5) -0.0149(3) 0.0391(15) Uani 1 1 d D . .
H5B H 0.389(10) 0.749(6) 0.014(5) 0.059 Uiso 1 1 d D . .
O6 O 0.5638(8) 1.0390(8) -0.1128(5) 0.045(2) Uani 1 1 d . . .
H6A H 0.5699 0.9834 -0.1387 0.067 Uiso 1 1 calc R . .
O7 O 0.9097(7) 0.1702(7) 0.4667(6) 0.054(2) Uani 1 1 d . . .
H7A H 0.9014 0.2335 0.4863 0.081 Uiso 1 1 calc R . .
O8 O 0.7431(6) 0.4111(5) 0.3605(3) 0.0393(15) Uani 1 1 d . . .
H8B H 0.8152 0.4562 0.3392 0.059 Uiso 1 1 calc R . .
O9 O 0.6943(8) -0.1372(7) 0.8089(6) 0.091(3) Uani 1 1 d . . .
H9A H 0.6793 -0.2123 0.8105 0.137 Uiso 1 1 d . . .
O10 O 0.9917(9) 0.3486(7) 0.5434(5) 0.085(3) Uani 1 1 d . . .
H10A H 0.9740 0.4251 0.5399 0.128 Uiso 1 1 d . . .
C1 C 0.7308(8) 0.5094(7) 0.0494(4) 0.0256(18) Uani 1 1 d . . .
C2 C 0.8086(9) 0.5303(8) 0.1033(5) 0.032(2) Uani 1 1 d . . .
C3 C 0.9504(10) 0.5861(8) 0.0820(5) 0.035(3) Uani 1 1 d . . .
H3E H 1.0021 0.6030 0.1196 0.042 Uiso 1 1 calc R . .
C4 C 1.0103(8) 0.6148(8) 0.0065(5) 0.037(2) Uani 1 1 d . . .
H4D H 1.1050 0.6491 -0.0069 0.045 Uiso 1 1 calc R . .
C5 C 0.9925(11) 0.6252(10) -0.1286(6) 0.046(3) Uani 1 1 d . . .
H5A H 1.0837 0.6662 -0.1429 0.055 Uiso 1 1 calc R . .
C6 C 0.9228(11) 0.5982(11) -0.1837(6) 0.057(3) Uani 1 1 d . . .
H6B H 0.9669 0.6176 -0.2352 0.069 Uiso 1 1 calc R . .
C7 C 0.7843(10) 0.5410(9) -0.1637(5) 0.047(2) Uani 1 1 d . . .
H7B H 0.7351 0.5220 -0.2018 0.056 Uiso 1 1 calc R . .
C8 C 0.7217(9) 0.5133(8) -0.0890(5) 0.039(2) Uani 1 1 d . . .
H8A H 0.6291 0.4748 -0.0761 0.046 Uiso 1 1 calc R . .
C9 C 0.7916(8) 0.5406(7) -0.0301(4) 0.0296(19) Uani 1 1 d . . .
C10 C 0.9342(11) 0.5946(10) -0.0528(6) 0.032(3) Uani 1 1 d . . .
C11 C 0.5788(8) 0.4510(7) 0.0733(4) 0.0250(18) Uani 1 1 d . . .
C12 C 0.4622(9) 0.5288(8) 0.0874(5) 0.027(2) Uani 1 1 d . . .
C13 C 0.3207(10) 0.4698(9) 0.1081(5) 0.039(3) Uani 1 1 d . . .
H13A H 0.2397 0.5198 0.1166 0.047 Uiso 1 1 calc R . .
C14 C 0.3018(10) 0.3408(9) 0.1155(5) 0.041(2) Uani 1 1 d . . .
H14A H 0.2077 0.3054 0.1292 0.049 Uiso 1 1 calc R . .
C15 C 0.4015(12) 0.1295(10) 0.1118(7) 0.042(3) Uani 1 1 d . . .
H15A H 0.3089 0.0914 0.1272 0.051 Uiso 1 1 calc R . .
C16 C 0.5166(12) 0.0558(9) 0.0983(6) 0.061(3) Uani 1 1 d . . .
H16A H 0.5039 -0.0323 0.1047 0.073 Uiso 1 1 calc R . .
C17 C 0.6537(11) 0.1125(8) 0.0747(6) 0.057(3) Uani 1 1 d . . .
H17A H 0.7334 0.0624 0.0638 0.068 Uiso 1 1 calc R . .
C18 C 0.6738(9) 0.2387(7) 0.0672(5) 0.035(2) Uani 1 1 d . . .
H18A H 0.7680 0.2737 0.0526 0.042 Uiso 1 1 calc R . .
C19 C 0.5588(9) 0.3191(7) 0.0806(4) 0.0257(18) Uani 1 1 d . . .
C20 C 0.4172(10) 0.2608(10) 0.1035(5) 0.036(3) Uani 1 1 d . . .
C21 C 1.1524(8) 0.7148(7) 0.2972(4) 0.0250(18) Uani 1 1 d . . .
C22 C 1.2675(9) 0.6938(8) 0.2450(5) 0.026(2) Uani 1 1 d . . .
C23 C 1.3934(10) 0.6383(8) 0.2665(5) 0.034(2) Uani 1 1 d . . .
H23A H 1.4688 0.6240 0.2287 0.041 Uiso 1 1 calc R . .
C24 C 1.4080(9) 0.6050(8) 0.3405(5) 0.037(2) Uani 1 1 d . . .
H24A H 1.4935 0.5673 0.3540 0.044 Uiso 1 1 calc R . .
C25 C 1.3077(12) 0.5937(9) 0.4777(6) 0.043(3) Uani 1 1 d . . .
H25A H 1.3906 0.5541 0.4935 0.051 Uiso 1 1 calc R . .
C26 C 1.2000(12) 0.6197(9) 0.5297(6) 0.054(3) Uani 1 1 d . . .
H26A H 1.2092 0.5981 0.5818 0.065 Uiso 1 1 calc R . .
C27 C 1.0748(11) 0.6778(9) 0.5091(5) 0.049(3) Uani 1 1 d . . .
H27A H 1.0017 0.6973 0.5465 0.058 Uiso 1 1 calc R . .
C28 C 1.0602(9) 0.7057(8) 0.4341(5) 0.039(2) Uani 1 1 d . . .
H28A H 0.9743 0.7423 0.4204 0.046 Uiso 1 1 calc R . .
C29 C 1.1675(8) 0.6821(7) 0.3765(4) 0.0277(19) Uani 1 1 d . . .
C30 C 1.2965(11) 0.6261(10) 0.3984(6) 0.033(3) Uani 1 1 d . . .
C31 C 1.0184(8) 0.7732(7) 0.2730(4) 0.0257(18) Uani 1 1 d . . .
C32 C 0.9059(10) 0.6983(9) 0.2596(5) 0.036(2) Uani 1 1 d . . .
C33 C 0.7801(10) 0.7594(8) 0.2391(5) 0.033(2) Uani 1 1 d . . .
H33A H 0.7042 0.7108 0.2300 0.040 Uiso 1 1 calc R . .
C34 C 0.7654(9) 0.8844(9) 0.2320(5) 0.045(2) Uani 1 1 d . . .
H34A H 0.6787 0.9201 0.2190 0.054 Uiso 1 1 calc R . .
C35 C 0.8641(12) 1.0948(10) 0.2335(6) 0.041(3) Uani 1 1 d . . .
H35A H 0.7806 1.1334 0.2179 0.049 Uiso 1 1 calc R . .
C36 C 0.9724(11) 1.1694(9) 0.2460(6) 0.056(3) Uani 1 1 d . . .
H36A H 0.9634 1.2576 0.2394 0.067 Uiso 1 1 calc R . .
C37 C 1.0958(10) 1.1110(8) 0.2688(5) 0.048(2) Uani 1 1 d . . .
H37A H 1.1701 1.1607 0.2784 0.057 Uiso 1 1 calc R . .
C38 C 1.1114(9) 0.9856(8) 0.2774(5) 0.039(2) Uani 1 1 d . . .
H38A H 1.1967 0.9499 0.2925 0.047 Uiso 1 1 calc R . .
C39 C 1.0028(8) 0.9049(7) 0.2643(4) 0.0254(18) Uani 1 1 d . . .
C40 C 0.8740(10) 0.9646(9) 0.2432(5) 0.033(2) Uani 1 1 d . . .
C41 C 0.3311(8) 0.8919(8) -0.1425(4) 0.0283(19) Uani 1 1 d . . .
C42 C 0.3589(8) 0.7928(8) -0.0853(5) 0.0297(19) Uani 1 1 d . . .
C43 C 0.3865(9) 0.6718(8) -0.1026(5) 0.037(2) Uani 1 1 d . . .
H43A H 0.4054 0.6044 -0.0637 0.044 Uiso 1 1 calc R . .
C44 C 0.3864(8) 0.6516(8) -0.1728(5) 0.040(2) Uani 1 1 d . . .
H44A H 0.4071 0.5709 -0.1831 0.047 Uiso 1 1 calc R . .
C45 C 0.3529(10) 0.7344(9) -0.3075(5) 0.049(3) Uani 1 1 d . . .
H45A H 0.3704 0.6538 -0.3186 0.059 Uiso 1 1 calc R . .
C46 C 0.3268(14) 0.8294(11) -0.3640(6) 0.076(4) Uani 1 1 d . . .
H46A H 0.3238 0.8146 -0.4132 0.091 Uiso 1 1 calc R . .
C47 C 0.3042(11) 0.9501(11) -0.3488(6) 0.057(3) Uani 1 1 d . . .
H47A H 0.2891 1.0177 -0.3886 0.068 Uiso 1 1 calc R . .
C48 C 0.3039(9) 0.9711(9) -0.2770(5) 0.040(2) Uani 1 1 d . . .
H48A H 0.2854 1.0527 -0.2677 0.048 Uiso 1 1 calc R . .
C49 C 0.3305(9) 0.8738(9) -0.2164(5) 0.033(2) Uani 1 1 d . . .
C50 C 0.3552(9) 0.7506(9) -0.2321(5) 0.040(2) Uani 1 1 d . . .
C51 C 0.3120(11) 1.0202(9) -0.1234(6) 0.032(2) Uani 1 1 d . . .
C52 C 0.4296(12) 1.0870(11) -0.1091(6) 0.038(3) Uani 1 1 d . . .
C53 C 0.4089(13) 1.1995(11) -0.0833(6) 0.047(3) Uani 1 1 d . . .
H53A H 0.4876 1.2379 -0.0693 0.057 Uiso 1 1 calc R . .
C54 C 0.2793(11) 1.2556(8) -0.0778(5) 0.047(2) Uani 1 1 d . . .
H54A H 0.2701 1.3334 -0.0620 0.056 Uiso 1 1 calc R . .
C55 C 0.0186(12) 1.2548(10) -0.0905(7) 0.063(3) Uani 1 1 d . . .
H55A H 0.0066 1.3327 -0.0750 0.076 Uiso 1 1 calc R . .
C56 C -0.0944(14) 1.1945(13) -0.1084(7) 0.073(4) Uani 1 1 d . . .
H56A H -0.1848 1.2330 -0.1067 0.087 Uiso 1 1 calc R . .
C57 C -0.0794(12) 1.0769(12) -0.1292(7) 0.055(3) Uani 1 1 d . . .
H57A H -0.1603 1.0384 -0.1410 0.066 Uiso 1 1 calc R . .
C58 C 0.0479(9) 1.0162(9) -0.1330(5) 0.043(2) Uani 1 1 d . . .
H58A H 0.0542 0.9358 -0.1455 0.051 Uiso 1 1 calc R . .
C59 C 0.1761(9) 1.0783(8) -0.1171(5) 0.035(2) Uani 1 1 d . . .
C60 C 0.1557(10) 1.1968(9) -0.0957(5) 0.043(2) Uani 1 1 d . . .
C61 C 0.6548(10) 0.1952(10) 0.4695(6) 0.031(3) Uani 1 1 d . . .
C62 C 0.7775(13) 0.1313(12) 0.4574(7) 0.046(3) Uani 1 1 d . . .
C63 C 0.7760(13) 0.0099(10) 0.4360(7) 0.053(3) Uani 1 1 d . . .
H63A H 0.8615 -0.0354 0.4296 0.063 Uiso 1 1 calc R . .
C64 C 0.6498(11) -0.0376(9) 0.4254(6) 0.059(3) Uani 1 1 d . . .
H64A H 0.6497 -0.1144 0.4086 0.071 Uiso 1 1 calc R . .
C65 C 0.3836(12) -0.0275(11) 0.4294(6) 0.056(3) Uani 1 1 d . . .
H65A H 0.3807 -0.1058 0.4145 0.067 Uiso 1 1 calc R . .
C66 C 0.2615(14) 0.0340(12) 0.4416(7) 0.060(4) Uani 1 1 d . . .
H66A H 0.1743 -0.0009 0.4345 0.072 Uiso 1 1 calc R . .
C67 C 0.2614(12) 0.1497(12) 0.4650(7) 0.053(3) Uani 1 1 d . . .
H67A H 0.1736 0.1901 0.4754 0.064 Uiso 1 1 calc R . .
C68 C 0.3888(10) 0.2053(9) 0.4730(5) 0.045(2) Uani 1 1 d . . .
H68A H 0.3883 0.2849 0.4866 0.054 Uiso 1 1 calc R . .
C69 C 0.5209(9) 0.1414(7) 0.4606(4) 0.0305(19) Uani 1 1 d . . .
C70 C 0.5193(10) 0.0230(9) 0.4385(5) 0.048(2) Uani 1 1 d . . .
C71 C 0.6611(7) 0.3214(7) 0.4908(5) 0.0251(18) Uani 1 1 d . . .
C72 C 0.7097(7) 0.4252(7) 0.4330(4) 0.0244(18) Uani 1 1 d . . .
C73 C 0.7245(9) 0.5461(7) 0.4517(5) 0.034(2) Uani 1 1 d . . .
H73A H 0.7570 0.6163 0.4126 0.041 Uiso 1 1 calc R . .
C74 C 0.6929(8) 0.5605(8) 0.5234(5) 0.038(2) Uani 1 1 d . . .
H74A H 0.7057 0.6409 0.5343 0.045 Uiso 1 1 calc R . .
C75 C 0.6079(10) 0.4739(10) 0.6609(5) 0.055(3) Uani 1 1 d . . .
H75A H 0.6213 0.5532 0.6730 0.066 Uiso 1 1 calc R . .
C76 C 0.5563(12) 0.3711(12) 0.7181(6) 0.076(4) Uani 1 1 d . . .
H76A H 0.5300 0.3812 0.7688 0.091 Uiso 1 1 calc R . .
C77 C 0.5436(11) 0.2531(10) 0.7001(6) 0.061(3) Uani 1 1 d . . .
H77A H 0.5147 0.1827 0.7397 0.073 Uiso 1 1 calc R . .
C78 C 0.5716(10) 0.2370(9) 0.6278(5) 0.048(3) Uani 1 1 d . . .
H78A H 0.5555 0.1568 0.6175 0.058 Uiso 1 1 calc R . .
C79 C 0.6252(8) 0.3386(8) 0.5661(5) 0.033(2) Uani 1 1 d . . .
C80 C 0.6403(9) 0.4586(8) 0.5842(5) 0.037(2) Uani 1 1 d . . .
C81 C 0.787(3) -0.0813(17) 0.7281(10) 0.197(11) Uani 1 1 d . . .
H81A H 0.7719 0.0101 0.7176 0.236 Uiso 1 1 calc R . .
H81B H 0.8886 -0.0926 0.7344 0.236 Uiso 1 1 calc R . .
C82 C 0.772(3) -0.122(2) 0.6630(13) 0.228(13) Uani 1 1 d . . .
H82A H 0.8349 -0.0717 0.6199 0.342 Uiso 1 1 calc R . .
H82B H 0.6721 -0.1122 0.6543 0.342 Uiso 1 1 calc R . .
H82C H 0.7965 -0.2101 0.6686 0.342 Uiso 1 1 calc R . .
C83 C 1.004(3) 0.294(3) 0.6246(15) 0.227(15) Uani 1 1 d . . .
H83A H 0.9021 0.2851 0.6484 0.273 Uiso 1 1 calc R . .
H83B H 1.0335 0.2080 0.6220 0.273 Uiso 1 1 calc R . .
C84 C 1.055(4) 0.312(3) 0.6704(17) 0.32(2) Uani 1 1 d . . .
H84A H 1.0966 0.2342 0.6943 0.477 Uiso 1 1 calc R . .
H84B H 0.9838 0.3404 0.7079 0.477 Uiso 1 1 calc R . .
H84C H 1.1302 0.3763 0.6506 0.477 Uiso 1 1 calc R . .

loop_
_atom_site_aniso_label
_atom_site_aniso_U_11
_atom_site_aniso_U_22
_atom_site_aniso_U_33
_atom_site_aniso_U_23
_atom_site_aniso_U_13
_atom_site_aniso_U_12
Ag1 0.0371(5) 0.0456(6) 0.0757(7) -0.0121(5) -0.0097(5) -0.0055(4)
Ag2 0.0367(5) 0.0463(6) 0.0764(7) -0.0111(5) -0.0135(5) -0.0006(4)
N1 0.052(5) 0.040(5) 0.040(5) -0.006(4) -0.011(4) -0.006(4)
N2 0.034(4) 0.029(4) 0.068(5) -0.004(4) -0.008(4) 0.001(3)
N3 0.029(4) 0.036(5) 0.076(6) 0.001(4) -0.010(4) -0.003(3)
N4 0.038(5) 0.052(5) 0.050(5) 0.000(4) -0.018(4) -0.004(4)
O1 0.038(4) 0.047(4) 0.027(4) 0.001(3) -0.003(3) -0.021(3)
O2 0.032(3) 0.022(3) 0.043(4) -0.006(3) -0.003(3) 0.001(2)
O3 0.036(4) 0.049(4) 0.037(4) -0.006(3) -0.007(3) 0.013(3)
O4 0.031(3) 0.027(3) 0.036(3) -0.005(3) -0.009(3) -0.010(2)
O5 0.044(4) 0.032(4) 0.042(4) -0.005(3) -0.014(3) 0.012(3)
O6 0.033(5) 0.049(5) 0.053(5) -0.007(4) -0.014(4) -0.004(4)
O7 0.025(4) 0.046(5) 0.093(6) -0.020(4) -0.006(4) -0.002(3)
O8 0.042(4) 0.038(4) 0.034(4) -0.002(3) 0.000(3) -0.023(3)
O9 0.063(5) 0.058(5) 0.146(8) -0.029(5) 0.011(5) -0.004(4)
O10 0.085(6) 0.065(6) 0.115(7) -0.025(5) -0.035(6) -0.005(5)
C1 0.027(4) 0.024(5) 0.025(5) -0.001(4) -0.004(4) -0.002(3)
C2 0.030(5) 0.029(6) 0.031(6) 0.005(4) -0.003(4) -0.001(4)
C3 0.024(5) 0.042(6) 0.039(6) -0.008(5) -0.005(4) -0.009(4)
C4 0.018(4) 0.049(6) 0.040(6) -0.006(5) 0.009(4) -0.015(4)
C5 0.032(6) 0.058(7) 0.041(7) -0.006(5) 0.008(5) -0.004(5)
C6 0.051(7) 0.086(9) 0.026(6) 0.000(6) 0.006(5) -0.018(6)
C7 0.058(7) 0.055(7) 0.029(6) -0.006(5) -0.011(5) 0.007(5)
C8 0.039(5) 0.041(6) 0.037(6) -0.009(4) -0.008(4) -0.002(4)
C9 0.036(5) 0.026(5) 0.024(5) -0.002(4) 0.000(4) 0.000(4)
C10 0.030(6) 0.036(7) 0.028(6) -0.004(5) -0.001(5) -0.013(5)
C11 0.032(5) 0.023(4) 0.023(4) -0.006(4) -0.011(4) 0.005(4)
C12 0.028(5) 0.024(5) 0.028(5) -0.003(4) -0.007(4) 0.006(4)
C13 0.020(5) 0.042(7) 0.056(7) -0.019(5) 0.002(4) -0.004(4)
C14 0.031(5) 0.044(6) 0.044(6) 0.002(5) -0.007(4) -0.017(5)
C15 0.036(6) 0.028(6) 0.059(8) 0.001(6) -0.009(5) -0.012(5)
C16 0.070(8) 0.035(6) 0.081(8) -0.025(6) -0.006(6) -0.020(6)
C17 0.066(7) 0.025(6) 0.080(8) -0.014(5) -0.012(6) 0.013(5)
C18 0.037(5) 0.023(5) 0.048(6) -0.007(4) -0.015(4) 0.002(4)
C19 0.031(5) 0.023(5) 0.021(5) 0.001(4) -0.006(4) -0.006(4)
C20 0.034(6) 0.034(6) 0.036(6) 0.000(4) -0.006(5) -0.016(5)
C21 0.019(4) 0.022(4) 0.035(5) -0.008(4) -0.005(4) -0.006(3)
C22 0.025(5) 0.028(5) 0.026(5) -0.010(4) -0.001(4) -0.008(4)
C23 0.028(5) 0.038(6) 0.039(6) -0.009(5) -0.010(4) 0.003(4)
C24 0.036(5) 0.032(5) 0.047(6) -0.004(5) -0.026(5) 0.002(4)
C25 0.054(7) 0.039(6) 0.035(6) 0.003(5) -0.021(5) -0.019(5)
C26 0.069(8) 0.048(7) 0.040(7) 0.001(5) -0.005(6) -0.024(6)
C27 0.055(7) 0.063(7) 0.028(6) -0.011(5) -0.002(5) -0.016(5)
C28 0.037(5) 0.045(6) 0.034(6) -0.010(4) -0.004(4) -0.009(4)
C29 0.038(5) 0.025(5) 0.025(5) -0.014(4) -0.006(4) -0.013(4)
C30 0.040(7) 0.019(6) 0.045(7) -0.010(5) -0.017(5) 0.004(5)
C31 0.028(4) 0.023(4) 0.027(5) -0.010(4) 0.000(4) -0.003(3)
C32 0.038(6) 0.034(6) 0.035(6) -0.012(5) 0.000(4) -0.018(5)
C33 0.027(5) 0.034(6) 0.044(6) -0.011(5) -0.017(4) 0.004(4)
C34 0.025(5) 0.043(7) 0.063(7) 0.002(5) -0.014(5) 0.006(5)
C35 0.051(7) 0.032(7) 0.044(7) -0.014(5) -0.015(5) 0.015(5)
C36 0.074(8) 0.032(6) 0.066(7) -0.015(5) -0.019(6) 0.011(5)
C37 0.058(6) 0.019(5) 0.069(7) -0.011(5) -0.015(5) -0.008(4)
C38 0.048(6) 0.032(5) 0.040(6) -0.011(4) -0.011(4) -0.001(4)
C39 0.023(4) 0.023(5) 0.026(5) -0.001(4) 0.003(4) 0.000(3)
C40 0.050(7) 0.025(6) 0.026(5) -0.006(4) -0.006(5) 0.002(5)
C41 0.021(4) 0.037(5) 0.026(5) -0.004(4) -0.004(4) -0.001(4)
C42 0.029(5) 0.040(5) 0.020(5) -0.008(4) -0.002(4) -0.007(4)
C43 0.034(5) 0.029(5) 0.044(6) -0.004(4) 0.001(4) 0.003(4)
C44 0.036(5) 0.032(5) 0.053(6) -0.015(5) -0.009(4) 0.004(4)
C45 0.064(7) 0.041(6) 0.044(7) -0.013(5) -0.008(5) -0.009(5)
C46 0.128(11) 0.059(9) 0.046(7) -0.009(7) -0.033(7) -0.008(7)
C47 0.069(7) 0.059(8) 0.038(7) 0.011(6) -0.022(5) -0.018(6)
C48 0.056(6) 0.040(6) 0.028(5) -0.007(5) -0.018(5) -0.006(5)
C49 0.033(5) 0.038(6) 0.026(5) 0.001(4) -0.009(4) -0.015(4)
C50 0.039(5) 0.042(6) 0.039(6) -0.012(5) -0.004(4) -0.007(4)
C51 0.033(6) 0.028(6) 0.032(6) 0.000(4) -0.007(4) 0.007(4)
C52 0.038(7) 0.033(7) 0.036(7) 0.015(5) -0.013(5) 0.002(5)
C53 0.057(7) 0.038(7) 0.049(7) -0.009(5) -0.017(6) -0.013(6)
C54 0.071(7) 0.027(5) 0.043(6) -0.002(4) -0.018(5) -0.003(5)
C55 0.056(8) 0.038(7) 0.085(9) -0.004(6) 0.013(6) 0.005(6)
C56 0.057(9) 0.068(10) 0.082(10) 0.001(8) 0.000(7) 0.027(7)
C57 0.039(7) 0.058(9) 0.057(8) 0.008(6) 0.001(6) 0.001(6)
C58 0.027(5) 0.035(6) 0.058(7) 0.005(5) -0.002(5) -0.007(4)
C59 0.035(5) 0.030(5) 0.032(5) 0.005(4) 0.003(4) 0.000(4)
C60 0.042(6) 0.048(6) 0.030(5) 0.006(4) -0.001(4) 0.006(5)
C61 0.024(6) 0.023(6) 0.050(7) -0.010(5) -0.010(5) -0.006(4)
C62 0.043(7) 0.049(8) 0.050(8) -0.020(6) -0.008(6) 0.002(6)
C63 0.059(8) 0.022(6) 0.075(9) -0.009(6) -0.009(6) 0.010(5)
C64 0.064(8) 0.047(7) 0.063(7) -0.008(5) 0.000(6) -0.018(6)
C65 0.061(8) 0.055(7) 0.045(7) 0.011(6) -0.014(6) -0.034(6)
C66 0.063(9) 0.068(10) 0.047(7) 0.000(6) -0.021(6) -0.027(7)
C67 0.045(8) 0.052(8) 0.059(8) 0.004(6) -0.017(6) -0.010(6)
C68 0.033(6) 0.050(6) 0.044(6) 0.006(5) -0.003(4) -0.017(5)
C69 0.037(5) 0.025(5) 0.029(5) 0.001(4) -0.012(4) -0.008(4)
C70 0.048(6) 0.054(7) 0.039(6) -0.004(5) -0.008(5) -0.013(5)
C71 0.020(4) 0.022(4) 0.034(5) -0.003(4) -0.008(4) 0.004(3)
C72 0.019(4) 0.033(5) 0.023(5) -0.006(4) -0.006(3) -0.002(3)
C73 0.041(5) 0.023(5) 0.037(6) 0.001(4) -0.011(4) -0.008(4)
C74 0.032(5) 0.034(5) 0.049(6) -0.009(5) -0.012(4) -0.013(4)
C75 0.062(7) 0.062(7) 0.045(7) -0.026(6) 0.000(5) -0.018(5)
C76 0.104(10) 0.098(10) 0.022(6) -0.028(6) 0.026(6) -0.044(7)
C77 0.080(8) 0.059(8) 0.044(7) -0.012(6) -0.008(6) -0.027(6)
C78 0.062(7) 0.046(6) 0.033(6) 0.001(5) -0.004(5) -0.023(5)
C79 0.024(5) 0.042(6) 0.031(5) -0.007(4) 0.000(4) -0.006(4)
C80 0.046(5) 0.038(6) 0.033(5) -0.015(4) -0.012(4) -0.009(4)
C81 0.40(4) 0.092(14) 0.093(14) -0.001(12) -0.038(19) -0.017(17)
C82 0.37(4) 0.19(2) 0.17(2) -0.09(2) -0.10(2) 0.09(2)
C83 0.30(3) 0.21(3) 0.21(3) -0.01(2) -0.19(3) -0.02(2)
C84 0.49(6) 0.25(3) 0.20(3) 0.08(3) -0.19(3) -0.19(4)

loop_
_atom_type_symbol
_atom_type_description
_atom_type_scat_dispersion_real
_atom_type_scat_dispersion_imag
_atom_type_scat_source
C C 0.0033 0.0016 'International Tables Vol C Tables 4.2.6.8 and 6.1.1.4'
H H 0.0000 0.0000 'International Tables Vol C Tables 4.2.6.8 and 6.1.1.4'
N N 0.0061 0.0033 'International Tables Vol C Tables 4.2.6.8 and 6.1.1.4'
O O 0.0106 0.0060 'International Tables Vol C Tables 4.2.6.8 and 6.1.1.4'
Ag Ag -0.8971 1.1015 'International Tables Vol C Tables 4.2.6.8 and 6.1.1.4'

loop_
_geom_angle_atom_site_label_1
_geom_angle_atom_site_label_2
_geom_angle_atom_site_label_3
_geom_angle
_geom_angle_site_symmetry_1
_geom_angle_site_symmetry_3
_geom_angle_publ_flag
N1 Ag1 N2 172.3(3) . . ?
N4 Ag2 N3 173.0(3) . . ?
Ag1 N1 H1A 109.5 . . ?
Ag1 N1 H1B 109.5 . . ?
H1A N1 H1B 109.5 . . ?
Ag1 N1 H1C 109.5 . . ?
H1A N1 H1C 109.5 . . ?
H1B N1 H1C 109.5 . . ?
Ag1 N2 H2A 109.5 . . ?
Ag1 N2 H2B 109.5 . . ?
H2A N2 H2B 109.5 . . ?
Ag1 N2 H2C 109.5 . . ?
H2A N2 H2C 109.5 . . ?
H2B N2 H2C 109.5 . . ?
Ag2 N3 H3A 109.5 . . ?
Ag2 N3 H3B 109.5 . . ?
H3A N3 H3B 109.5 . . ?
Ag2 N3 H3C 109.5 . . ?
H3A N3 H3C 109.5 . . ?
H3B N3 H3C 109.5 . . ?
Ag2 N4 H4A 109.5 . . ?
Ag2 N4 H4B 109.5 . . ?
H4A N4 H4B 109.5 . . ?
Ag2 N4 H4C 109.5 . . ?
H4A N4 H4C 109.5 . . ?
H4B N4 H4C 109.5 . . ?
C2 O1 H1D 127(6) . . ?
C22 O3 H3D 105(9) . . ?
C42 O5 H5B 111(6) . . ?
C52 O6 H6A 109.5 . . ?
C62 O7 H7A 109.5 . . ?
C72 O8 H8B 109.5 . . ?
C81 O9 H9A 106.9 . . ?
C83 O10 H10A 107.8 . . ?
C2 C1 C9 120.2(7) . . ?
C2 C1 C11 120.1(7) . . ?
C9 C1 C11 119.7(7) . . ?
O1 C2 C1 120.0(8) . . ?
O1 C2 C3 119.1(8) . . ?
C1 C2 C3 120.9(8) . . ?
C4 C3 C2 119.4(8) . . ?
C4 C3 H3E 120.3 . . ?
C2 C3 H3E 120.3 . . ?
C3 C4 C10 122.3(8) . . ?
C3 C4 H4D 118.9 . . ?
C10 C4 H4D 118.9 . . ?
C6 C5 C10 121.9(10) . . ?
C6 C5 H5A 119.0 . . ?
C10 C5 H5A 119.0 . . ?
C5 C6 C7 119.8(9) . . ?
C5 C6 H6B 120.1 . . ?
C7 C6 H6B 120.1 . . ?
C8 C7 C6 119.5(9) . . ?
C8 C7 H7B 120.2 . . ?
C6 C7 H7B 120.2 . . ?
C7 C8 C9 122.1(8) . . ?
C7 C8 H8A 119.0 . . ?
C9 C8 H8A 119.0 . . ?
C8 C9 C10 116.4(7) . . ?
C8 C9 C1 123.5(7) . . ?
C10 C9 C1 119.9(8) . . ?
C5 C10 C9 120.1(9) . . ?
C5 C10 C4 122.7(9) . . ?
C9 C10 C4 117.2(8) . . ?
C12 C11 C19 121.4(7) . . ?
C12 C11 C1 119.4(7) . . ?
C19 C11 C1 119.2(7) . . ?
O2 C12 C11 124.2(7) . . ?
O2 C12 C13 118.5(7) . . ?
C11 C12 C13 117.3(8) . . ?
C14 C13 C12 121.0(9) . . ?
C14 C13 H13A 119.5 . . ?
C12 C13 H13A 119.5 . . ?
C13 C14 C20 122.6(8) . . ?
C13 C14 H14A 118.7 . . ?
C20 C14 H14A 118.7 . . ?
C16 C15 C20 121.8(10) . . ?
C16 C15 H15A 119.1 . . ?
C20 C15 H15A 119.1 . . ?
C15 C16 C17 119.1(9) . . ?
C15 C16 H16A 120.5 . . ?
C17 C16 H16A 120.5 . . ?
C18 C17 C16 121.0(9) . . ?
C18 C17 H17A 119.5 . . ?
C16 C17 H17A 119.5 . . ?
C17 C18 C19 122.2(8) . . ?
C17 C18 H18A 118.9 . . ?
C19 C18 H18A 118.9 . . ?
C18 C19 C11 122.6(7) . . ?
C18 C19 C20 116.7(8) . . ?
C11 C19 C20 120.7(8) . . ?
C14 C20 C15 123.8(9) . . ?
C14 C20 C19 116.9(9) . . ?
C15 C20 C19 119.2(9) . . ?
C22 C21 C29 117.3(7) . . ?
C22 C21 C31 121.7(7) . . ?
C29 C21 C31 121.0(7) . . ?
O3 C22 C21 117.6(8) . . ?
O3 C22 C23 119.8(8) . . ?
C21 C22 C23 122.6(8) . . ?
C24 C23 C22 120.7(9) . . ?
C24 C23 H23A 119.7 . . ?
C22 C23 H23A 119.7 . . ?
C23 C24 C30 120.8(8) . . ?
C23 C24 H24A 119.6 . . ?
C30 C24 H24A 119.6 . . ?
C26 C25 C30 119.9(11) . . ?
C26 C25 H25A 120.0 . . ?
C30 C25 H25A 120.0 . . ?
C25 C26 C27 122.1(10) . . ?
C25 C26 H26A 118.9 . . ?
C27 C26 H26A 118.9 . . ?
C28 C27 C26 118.8(9) . . ?
C28 C27 H27A 120.6 . . ?
C26 C27 H27A 120.6 . . ?
C27 C28 C29 122.6(9) . . ?
C27 C28 H28A 118.7 . . ?
C29 C28 H28A 118.7 . . ?
C28 C29 C30 117.8(8) . . ?
C28 C29 C21 122.1(8) . . ?
C30 C29 C21 120.0(8) . . ?
C24 C30 C29 118.5(9) . . ?
C24 C30 C25 122.8(9) . . ?
C29 C30 C25 118.7(10) . . ?
C39 C31 C32 119.5(7) . . ?
C39 C31 C21 119.5(6) . . ?
C32 C31 C21 121.0(7) . . ?
O4 C32 C33 119.8(8) . . ?
O4 C32 C31 122.1(8) . . ?
C33 C32 C31 118.0(9) . . ?
C34 C33 C32 122.0(9) . . ?
C34 C33 H33A 119.0 . . ?
C32 C33 H33A 119.0 . . ?
C33 C34 C40 122.9(8) . . ?
C33 C34 H34A 118.6 . . ?
C40 C34 H34A 118.6 . . ?
C36 C35 C40 122.2(10) . . ?
C36 C35 H35A 118.9 . . ?
C40 C35 H35A 118.9 . . ?
C35 C36 C37 118.3(9) . . ?
C35 C36 H36A 120.9 . . ?
C37 C36 H36A 120.9 . . ?
C38 C37 C36 121.7(9) . . ?
C38 C37 H37A 119.2 . . ?
C36 C37 H37A 119.2 . . ?
C37 C38 C39 122.0(8) . . ?
C37 C38 H38A 119.0 . . ?
C39 C38 H38A 119.0 . . ?
C31 C39 C38 122.4(7) . . ?
C31 C39 C40 121.3(7) . . ?
C38 C39 C40 116.2(7) . . ?
C35 C40 C34 124.2(10) . . ?
C35 C40 C39 119.6(9) . . ?
C34 C40 C39 116.2(8) . . ?
C42 C41 C49 120.6(8) . . ?
C42 C41 C51 117.8(8) . . ?
C49 C41 C51 121.4(8) . . ?
O5 C42 C41 119.2(7) . . ?
O5 C42 C43 121.5(8) . . ?
C41 C42 C43 119.3(8) . . ?
C44 C43 C42 121.4(8) . . ?
C44 C43 H43A 119.3 . . ?
C42 C43 H43A 119.3 . . ?
C43 C44 C50 120.5(8) . . ?
C43 C44 H44A 119.8 . . ?
C50 C44 H44A 119.8 . . ?
C46 C45 C50 122.7(9) . . ?
C46 C45 H45A 118.6 . . ?
C50 C45 H45A 118.6 . . ?
C45 C46 C47 119.3(10) . . ?
C45 C46 H46A 120.4 . . ?
C47 C46 H46A 120.4 . . ?
C48 C47 C46 120.6(10) . . ?
C48 C47 H47A 119.7 . . ?
C46 C47 H47A 119.7 . . ?
C47 C48 C49 121.6(9) . . ?
C47 C48 H48A 119.2 . . ?
C49 C48 H48A 119.2 . . ?
C41 C49 C48 123.1(9) . . ?
C41 C49 C50 119.1(8) . . ?
C48 C49 C50 117.7(8) . . ?
C45 C50 C44 122.9(9) . . ?
C45 C50 C49 118.0(8) . . ?
C44 C50 C49 119.0(8) . . ?
C52 C51 C59 117.1(10) . . ?
C52 C51 C41 120.7(9) . . ?
C59 C51 C41 122.2(9) . . ?
O6 C52 C53 117.5(11) . . ?
O6 C52 C51 121.6(11) . . ?
C53 C52 C51 120.6(11) . . ?
C54 C53 C52 122.1(11) . . ?
C54 C53 H53A 118.9 . . ?
C52 C53 H53A 118.9 . . ?
C53 C54 C60 120.3(9) . . ?
C53 C54 H54A 119.8 . . ?
C60 C54 H54A 119.8 . . ?
C56 C55 C60 118.3(11) . . ?
C56 C55 H55A 120.8 . . ?
C60 C55 H55A 120.8 . . ?
C55 C56 C57 121.6(12) . . ?
C55 C56 H56A 119.2 . . ?
C57 C56 H56A 119.2 . . ?
C58 C57 C56 122.3(12) . . ?
C58 C57 H57A 118.8 . . ?
C56 C57 H57A 118.8 . . ?
C57 C58 C59 119.0(10) . . ?
C57 C58 H58A 120.5 . . ?
C59 C58 H58A 120.5 . . ?
C60 C59 C51 122.6(8) . . ?
C60 C59 C58 116.8(8) . . ?
C51 C59 C58 120.6(9) . . ?
C59 C60 C55 122.0(9) . . ?
C59 C60 C54 116.9(8) . . ?
C55 C60 C54 121.1(10) . . ?
C62 C61 C69 119.2(10) . . ?
C62 C61 C71 119.6(9) . . ?
C69 C61 C71 121.1(8) . . ?
C61 C62 O7 124.7(11) . . ?
C61 C62 C63 121.3(11) . . ?
O7 C62 C63 114.0(11) . . ?
C64 C63 C62 118.8(11) . . ?
C64 C63 H63A 120.6 . . ?
C62 C63 H63A 120.6 . . ?
C63 C64 C70 122.5(10) . . ?
C63 C64 H64A 118.8 . . ?
C70 C64 H64A 118.8 . . ?
C66 C65 C70 121.4(12) . . ?
C66 C65 H65A 119.3 . . ?
C70 C65 H65A 119.3 . . ?
C65 C66 C67 120.9(11) . . ?
C65 C66 H66A 119.6 . . ?
C67 C66 H66A 119.6 . . ?
C68 C67 C66 120.7(12) . . ?
C68 C67 H67A 119.7 . . ?
C66 C67 H67A 119.7 . . ?
C67 C68 C69 119.6(10) . . ?
C67 C68 H68A 120.2 . . ?
C69 C68 H68A 120.2 . . ?
C70 C69 C68 119.2(8) . . ?
C70 C69 C61 119.6(9) . . ?
C68 C69 C61 121.2(8) . . ?
C64 C70 C69 118.5(8) . . ?
C64 C70 C65 123.3(10) . . ?
C69 C70 C65 118.2(10) . . ?
C72 C71 C79 119.0(7) . . ?
C72 C71 C61 117.9(8) . . ?
C79 C71 C61 123.1(8) . . ?
O8 C72 C71 120.0(7) . . ?
O8 C72 C73 120.4(7) . . ?
C71 C72 C73 119.6(7) . . ?
C74 C73 C72 120.7(8) . . ?
C74 C73 H73A 119.6 . . ?
C72 C73 H73A 119.6 . . ?
C73 C74 C80 122.0(8) . . ?
C73 C74 H74A 119.0 . . ?
C80 C74 H74A 119.0 . . ?
C76 C75 C80 119.6(9) . . ?
C76 C75 H75A 120.2 . . ?
C80 C75 H75A 120.2 . . ?
C75 C76 C77 119.6(9) . . ?
C75 C76 H76A 120.2 . . ?
C77 C76 H76A 120.2 . . ?
C78 C77 C76 121.7(10) . . ?
C78 C77 H77A 119.2 . . ?
C76 C77 H77A 119.2 . . ?
C77 C78 C79 121.6(9) . . ?
C77 C78 H78A 119.2 . . ?
C79 C78 H78A 119.2 . . ?
C71 C79 C80 121.1(7) . . ?
C71 C79 C78 122.0(8) . . ?
C80 C79 C78 116.9(8) . . ?
C79 C80 C74 117.5(8) . . ?
C79 C80 C75 120.5(8) . . ?
C74 C80 C75 121.9(8) . . ?
C82 C81 O9 123(2) . . ?
C82 C81 H81A 106.5 . . ?
O9 C81 H81A 106.5 . . ?
C82 C81 H81B 106.5 . . ?
O9 C81 H81B 106.5 . . ?
H81A C81 H81B 106.5 . . ?
C81 C82 H82A 109.5 . . ?
C81 C82 H82B 109.5 . . ?
H82A C82 H82B 109.5 . . ?
C81 C82 H82C 109.5 . . ?
H82A C82 H82C 109.5 . . ?
H82B C82 H82C 109.5 . . ?
C84 C83 O10 141(3) . . ?
C84 C83 H83A 101.7 . . ?
O10 C83 H83A 101.7 . . ?
C84 C83 H83B 101.7 . . ?
O10 C83 H83B 101.7 . . ?
H83A C83 H83B 104.7 . . ?
C83 C84 H84A 109.5 . . ?
C83 C84 H84B 109.5 . . ?
H84A C84 H84B 109.5 . . ?
C83 C84 H84C 109.5 . . ?
H84A C84 H84C 109.5 . . ?
H84B C84 H84C 109.5 . . ?

loop_
_geom_bond_atom_site_label_1
_geom_bond_atom_site_label_2
_geom_bond_distance
_geom_bond_site_symmetry_2
_geom_bond_publ_flag
Ag1 N1 2.146(7) . ?
Ag1 N2 2.153(6) . ?
Ag2 N4 2.132(6) . ?
Ag2 N3 2.164(6) . ?
N1 H1A 0.9000 . ?
N1 H1B 0.9000 . ?
N1 H1C 0.9000 . ?
N2 H2A 0.9000 . ?
N2 H2B 0.9000 . ?
N2 H2C 0.9000 . ?
N3 H3A 0.9000 . ?
N3 H3B 0.9000 . ?
N3 H3C 0.9000 . ?
N4 H4A 0.9000 . ?
N4 H4B 0.9000 . ?
N4 H4C 0.9000 . ?
O1 C2 1.342(10) . ?
O1 H1D 0.90(9) . ?
O2 C12 1.307(9) . ?
O3 C22 1.363(10) . ?
O3 H3D 0.70(10) . ?
O4 C32 1.317(10) . ?
O5 C42 1.330(9) . ?
O5 H5B 0.86(5) . ?
O6 C52 1.355(12) . ?
O6 H6A 0.8300 . ?
O7 C62 1.358(12) . ?
O7 H7A 0.8300 . ?
O8 C72 1.338(8) . ?
O8 H8B 0.8300 . ?
O9 C81 1.58(2) . ?
O9 H9A 0.8181 . ?
O10 C83 1.49(2) . ?
O10 H10A 0.8339 . ?
C1 C2 1.357(11) . ?
C1 C9 1.434(10) . ?
C1 C11 1.524(10) . ?
C2 C3 1.427(11) . ?
C3 C4 1.365(11) . ?
C3 H3E 0.9400 . ?
C4 C10 1.428(12) . ?
C4 H4D 0.9400 . ?
C5 C6 1.350(13) . ?
C5 C10 1.369(13) . ?
C5 H5A 0.9400 . ?
C6 C7 1.404(13) . ?
C6 H6B 0.9400 . ?
C7 C8 1.360(11) . ?
C7 H7B 0.9400 . ?
C8 C9 1.413(10) . ?
C8 H8A 0.9400 . ?
C9 C10 1.427(12) . ?
C11 C12 1.398(11) . ?
C11 C19 1.413(10) . ?
C12 C13 1.437(11) . ?
C13 C14 1.381(12) . ?
C13 H13A 0.9400 . ?
C14 C20 1.398(13) . ?
C14 H14A 0.9400 . ?
C15 C16 1.358(14) . ?
C15 C20 1.401(14) . ?
C15 H15A 0.9400 . ?
C16 C17 1.394(13) . ?
C16 H16A 0.9400 . ?
C17 C18 1.353(11) . ?
C17 H17A 0.9400 . ?
C18 C19 1.402(11) . ?
C18 H18A 0.9400 . ?
C19 C20 1.437(11) . ?
C21 C22 1.369(11) . ?
C21 C29 1.433(10) . ?
C21 C31 1.487(10) . ?
C22 C23 1.393(11) . ?
C23 C24 1.340(11) . ?
C23 H23A 0.9400 . ?
C24 C30 1.413(13) . ?
C24 H24A 0.9400 . ?
C25 C26 1.338(14) . ?
C25 C30 1.426(14) . ?
C25 H25A 0.9400 . ?
C26 C27 1.393(13) . ?
C26 H26A 0.9400 . ?
C27 C28 1.355(11) . ?
C27 H27A 0.9400 . ?
C28 C29 1.394(11) . ?
C28 H28A 0.9400 . ?
C29 C30 1.423(12) . ?
C31 C39 1.407(10) . ?
C31 C32 1.412(11) . ?
C32 C33 1.410(12) . ?
C33 C34 1.337(12) . ?
C33 H33A 0.9400 . ?
C34 C40 1.405(12) . ?
C34 H34A 0.9400 . ?
C35 C36 1.372(14) . ?
C35 C40 1.385(14) . ?
C35 H35A 0.9400 . ?
C36 C37 1.392(12) . ?
C36 H36A 0.9400 . ?
C37 C38 1.340(11) . ?
C37 H37A 0.9400 . ?
C38 C39 1.422(11) . ?
C38 H38A 0.9400 . ?
C39 C40 1.433(12) . ?
C41 C42 1.382(10) . ?
C41 C49 1.391(11) . ?
C41 C51 1.497(13) . ?
C42 C43 1.417(11) . ?
C43 C44 1.332(11) . ?
C43 H43A 0.9400 . ?
C44 C50 1.414(11) . ?
C44 H44A 0.9400 . ?
C45 C46 1.341(13) . ?
C45 C50 1.412(11) . ?
C45 H45A 0.9400 . ?
C46 C47 1.394(15) . ?
C46 H46A 0.9400 . ?
C47 C48 1.363(14) . ?
C47 H47A 0.9400 . ?
C48 C49 1.405(12) . ?
C48 H48A 0.9400 . ?
C49 C50 1.426(12) . ?
C51 C52 1.406(14) . ?
C51 C59 1.415(12) . ?
C52 C53 1.389(16) . ?
C53 C54 1.354(14) . ?
C53 H53A 0.9400 . ?
C54 C60 1.435(12) . ?
C54 H54A 0.9400 . ?
C55 C56 1.361(16) . ?
C55 C60 1.424(13) . ?
C55 H55A 0.9400 . ?
C56 C57 1.397(17) . ?
C56 H56A 0.9400 . ?
C57 C58 1.357(13) . ?
C57 H57A 0.9400 . ?
C58 C59 1.474(11) . ?
C58 H58A 0.9400 . ?
C59 C60 1.414(12) . ?
C61 C62 1.349(15) . ?
C61 C69 1.431(12) . ?
C61 C71 1.493(12) . ?
C62 C63 1.440(16) . ?
C63 C64 1.348(14) . ?
C63 H63A 0.9400 . ?
C64 C70 1.394(13) . ?
C64 H64A 0.9400 . ?
C65 C66 1.330(15) . ?
C65 C70 1.433(12) . ?
C65 H65A 0.9400 . ?
C66 C67 1.399(16) . ?
C66 H66A 0.9400 . ?
C67 C68 1.380(12) . ?
C67 H67A 0.9400 . ?
C68 C69 1.423(12) . ?
C68 H68A 0.9400 . ?
C69 C70 1.416(12) . ?
C71 C72 1.391(10) . ?
C71 C79 1.400(11) . ?
C72 C73 1.426(10) . ?
C73 C74 1.325(11) . ?
C73 H73A 0.9400 . ?
C74 C80 1.416(11) . ?
C74 H74A 0.9400 . ?
C75 C76 1.384(14) . ?
C75 C80 1.417(11) . ?
C75 H75A 0.9400 . ?
C76 C77 1.388(14) . ?
C76 H76A 0.9400 . ?
C77 C78 1.339(12) . ?
C77 H77A 0.9400 . ?
C78 C79 1.427(11) . ?
C78 H78A 0.9400 . ?
C79 C80 1.412(11) . ?
C81 C82 1.36(2) . ?
C81 H81A 0.9800 . ?
C81 H81B 0.9800 . ?
C82 H82A 0.9700 . ?
C82 H82B 0.9700 . ?
C82 H82C 0.9700 . ?
C83 C84 1.06(2) . ?
C83 H83A 0.9800 . ?
C83 H83B 0.9800 . ?
C84 H84A 0.9700 . ?
C84 H84B 0.9700 . ?
C84 H84C 0.9700 . ?

loop_
_geom_hbond_atom_site_label_D
_geom_hbond_atom_site_label_H
_geom_hbond_atom_site_label_A
_geom_hbond_distance_DH
_geom_hbond_distance_HA
_geom_hbond_distance_DA
_geom_hbond_angle_DHA
_geom_hbond_site_symmetry_A
N1 H1A O8 0.90 2.27 3.109(9) 154.7 .
N1 H1B O1 0.90 2.32 3.045(9) 137.8 .
N2 H2A O7 0.90 2.42 3.250(11) 153.0 1_455
N2 H2B O4 0.90 2.11 2.934(8) 151.4 1_455
N3 H3A O6 0.90 2.42 3.151(11) 138.3 1_455
N3 H3B O2 0.90 2.11 2.954(8) 156.0 1_455
N4 H4A O5 0.90 2.33 3.096(9) 143.1 .
N4 H4B O3 0.90 2.21 3.023(9) 149.8 1_455
O1 H1D O4 0.90(9) 1.77(9) 2.626(7) 157(9) .
O3 H3D O2 0.70(10) 1.95(10) 2.636(7) 170(12) 1_655
O5 H5B O2 0.86(5) 1.73(5) 2.568(7) 165(9) .
O6 H6A O9 0.83 2.02 2.766(11) 148.6 1_564
O7 H7A O10 0.83 2.03 2.767(11) 147.3 .
O8 H8B O4 0.83 1.79 2.564(7) 155.2 .
